data_1563293
loop_
_publ_author_name
'Jin, Juan'
'Wu, Di'
'Jia, Ming-Jun'
'Peng, Yu'
'Yu, Jie-Hui'
'Wang, Yu-Chang'
'Xu, Ji-Qing'

_publ_section_title
;
 New 4,5-dichlorophthalhydrazidate-bridged chained coordination polymers
;
_journal_issue 3
_journal_name_full 'Journal of Solid State Chemistry'
_journal_page_first 667
_journal_page_last 674
_journal_paper_doi 10.1016/j.jssc.2011.01.034
_journal_volume 184
_journal_year 2011
_chemical_formula_sum 'C52 H24 Cd3 Cl8 N8 O12'
_chemical_formula_weight 1573.59
_space_group_IT_number 14
_space_group_name_Hall '-P 2yn'
_space_group_name_H-M_alt 'P 1 21/n 1'
_symmetry_cell_setting monoclinic
_symmetry_space_group_name_H-M 'P 1 21/n 1'
_atom_sites_solution_hydrogens geom
_atom_sites_solution_primary direct
_atom_sites_solution_secondary difmap
_audit_creation_method SHELXL-97
_cell_angle_alpha 90.00
_cell_angle_beta 93.416(3)
_cell_angle_gamma 90.00
_cell_formula_units_Z 2
_cell_length_a 7.9126(3)
_cell_length_b 25.7233(12)
_cell_length_c 13.2669(6)
_cell_measurement_temperature 293(2)
_cell_volume 2695.5(2)
_computing_cell_refinement 'Bruker SMART '
_computing_data_collection 'Bruker SMART '
_computing_data_reduction 'Bruker SMART'
_computing_structure_refinement 'SHELXL-97 (Sheldrick, 1997)'
_computing_structure_solution 'SHELXS-97 (Sheldrick, 1990)'
_diffrn_ambient_temperature 293(2)
_diffrn_measured_fraction_theta_full 0.999
_diffrn_measured_fraction_theta_max 0.999
_diffrn_measurement_device_type 'siements SMART CCD'
_diffrn_measurement_method 'Omega scan'
_diffrn_radiation_monochromator graphite
_diffrn_radiation_source 'fine-focus sealed tube'
_diffrn_radiation_type MoK\a
_diffrn_radiation_wavelength 0.71073
_diffrn_reflns_av_R_equivalents 0.0661
_diffrn_reflns_av_sigmaI/netI 0.0865
_diffrn_reflns_limit_h_max 10
_diffrn_reflns_limit_h_min -10
_diffrn_reflns_limit_k_max 34
_diffrn_reflns_limit_k_min -28
_diffrn_reflns_limit_l_max 17
_diffrn_reflns_limit_l_min -16
_diffrn_reflns_number 19657
_diffrn_reflns_theta_full 28.35
_diffrn_reflns_theta_max 28.35
_diffrn_reflns_theta_min 1.58
_diffrn_standards_decay_% none
_diffrn_standards_interval_time none
_diffrn_standards_number none
_exptl_absorpt_coefficient_mu 1.642
_exptl_absorpt_correction_T_max 0.85
_exptl_absorpt_correction_T_min 0.84
_exptl_absorpt_correction_type empirical
_exptl_crystal_colour 'light green'
_exptl_crystal_density_diffrn 1.939
_exptl_crystal_density_method 'not measured'
_exptl_crystal_description block
_exptl_crystal_F_000 1536
_exptl_crystal_size_max 0.1
_exptl_crystal_size_mid 0.1
_exptl_crystal_size_min 0.1
_refine_diff_density_max 2.355
_refine_diff_density_min -2.196
_refine_diff_density_rms 0.170
_refine_ls_extinction_method none
_refine_ls_goodness_of_fit_ref 1.107
_refine_ls_hydrogen_treatment constr
_refine_ls_matrix_type full
_refine_ls_number_parameters 371
_refine_ls_number_reflns 6739
_refine_ls_number_restraints 0
_refine_ls_restrained_S_all 1.107
_refine_ls_R_factor_all 0.1040
_refine_ls_R_factor_gt 0.0632
_refine_ls_shift/su_max 0.000
_refine_ls_shift/su_mean 0.000
_refine_ls_structure_factor_coef Fsqd
_refine_ls_weighting_details 'calc w=1/[\s^2^(Fo^2^)+(0.0422P)^2^+16.9492P] where P=(Fo^2^+2Fc^2^)/3'
_refine_ls_weighting_scheme calc
_refine_ls_wR_factor_gt 0.1495
_refine_ls_wR_factor_ref 0.1612
_reflns_number_gt 4243
_reflns_number_total 6739
_reflns_threshold_expression >2sigma(I)
_cod_data_source_file JSSC-2011-184-667.cif
_cod_data_source_block 2
_cod_original_sg_symbol_H-M P2(1)/n
_cod_database_code 1563293

loop_
_symmetry_equiv_pos_as_xyz
'x, y, z'
'-x+1/2, y+1/2, -z+1/2'
'-x, -y, -z'
'x-1/2, -y-1/2, z-1/2'

loop_
_atom_site_label
_atom_site_type_symbol
_atom_site_fract_x
_atom_site_fract_y
_atom_site_fract_z
_atom_site_U_iso_or_equiv
_atom_site_adp_type
_atom_site_occupancy
_atom_site_symmetry_multiplicity
_atom_site_calc_flag
_atom_site_refinement_flags
_atom_site_disorder_assembly
_atom_site_disorder_group
Cd1 Cd 0.72067(7) 0.03804(2) 0.25807(4) 0.02763(15) Uani 1 1 d . . .
Cd2 Cd 1.0000 0.0000 0.0000 0.02802(19) Uiso 1 2 d S . .
O1 O 0.8533(7) -0.0388(2) 0.1206(4) 0.0391(13) Uani 1 1 d . . .
O2 O 0.1913(7) -0.0633(2) 0.0407(5) 0.0510(17) Uani 1 1 d . . .
O3 O 0.6052(7) 0.1191(2) 0.2129(4) 0.0374(13) Uani 1 1 d . . .
O4 O 0.4122(7) 0.0622(2) 0.2584(4) 0.0354(13) Uani 1 1 d . . .
O5 O -0.0230(7) 0.0665(3) 0.2391(5) 0.0497(16) Uani 1 1 d . . .
O6 O 0.1360(7) 0.0595(2) 0.1062(4) 0.0363(13) Uani 1 1 d . . .
N1 N 0.5895(8) -0.0129(2) 0.1337(5) 0.0325(15) Uani 1 1 d . . .
N2 N 0.4154(8) -0.0200(3) 0.1131(5) 0.0349(16) Uani 1 1 d . . .
N3 N 0.6979(9) 0.0651(3) 0.4292(5) 0.0352(15) Uani 1 1 d . . .
N4 N 0.8024(8) -0.0301(2) 0.3716(5) 0.0327(15) Uani 1 1 d . . .
C1 C 0.7437(11) -0.1400(3) 0.0584(6) 0.038(2) Uani 1 1 d . . .
H1A H 0.8599 -0.1353 0.0689 0.046 Uiso 1 1 calc R . .
C2 C 0.6776(13) -0.1876(3) 0.0312(6) 0.042(2) Uani 1 1 d . . .
C3 C 0.5020(13) -0.1939(3) 0.0098(7) 0.045(2) Uani 1 1 d . . .
C4 C 0.3964(12) -0.1534(3) 0.0163(6) 0.041(2) Uani 1 1 d . . .
H4A H 0.2815 -0.1574 -0.0010 0.049 Uiso 1 1 calc R . .
C5 C 0.4599(10) -0.1054(3) 0.0491(6) 0.0310(17) Uani 1 1 d . . .
C6 C 0.6320(10) -0.0989(3) 0.0700(6) 0.0302(17) Uani 1 1 d . . .
C7 C 0.6946(10) -0.0482(3) 0.1074(5) 0.0298(17) Uani 1 1 d . . .
C8 C 0.3454(10) -0.0618(3) 0.0642(6) 0.0334(18) Uani 1 1 d . . .
C9 C 0.3693(11) 0.1994(3) 0.2419(6) 0.0367(19) Uani 1 1 d . . .
H9A H 0.4836 0.2071 0.2537 0.044 Uiso 1 1 calc R . .
C10 C 0.2532(11) 0.2386(3) 0.2444(6) 0.0360(19) Uani 1 1 d . . .
C11 C 0.0804(11) 0.2278(3) 0.2284(6) 0.0350(19) Uani 1 1 d . . .
C12 C 0.0307(10) 0.1765(3) 0.2080(6) 0.0360(19) Uani 1 1 d . . .
H12A H -0.0837 0.1688 0.1966 0.043 Uiso 1 1 calc R . .
C13 C 0.1494(9) 0.1368(3) 0.2045(6) 0.0290(16) Uani 1 1 d . . .
C14 C 0.3212(9) 0.1485(3) 0.2222(5) 0.0279(16) Uani 1 1 d . . .
C15 C 0.4560(10) 0.1073(3) 0.2296(5) 0.0300(17) Uani 1 1 d . . .
C16 C 0.0838(9) 0.0830(3) 0.1801(6) 0.0298(17) Uani 1 1 d . . .
C17 C 0.6476(13) 0.1122(3) 0.4550(7) 0.050(2) Uani 1 1 d . . .
H17A H 0.6401 0.1379 0.4056 0.060 Uiso 1 1 calc R . .
C18 C 0.6057(14) 0.1252(4) 0.5519(8) 0.058(3) Uani 1 1 d . . .
H18A H 0.5701 0.1586 0.5671 0.069 Uiso 1 1 calc R . .
C19 C 0.6184(13) 0.0877(4) 0.6238(7) 0.053(3) Uani 1 1 d . . .
H19A H 0.5904 0.0950 0.6894 0.064 Uiso 1 1 calc R . .
C20 C 0.6725(12) 0.0389(4) 0.5993(6) 0.047(2) Uani 1 1 d . . .
H20A H 0.6811 0.0129 0.6480 0.057 Uiso 1 1 calc R . .
C21 C 0.7142(10) 0.0288(3) 0.5015(6) 0.0305(17) Uani 1 1 d . . .
C22 C 0.7804(10) -0.0233(3) 0.4700(6) 0.0328(18) Uani 1 1 d . . .
C23 C 0.8167(12) -0.0615(4) 0.5408(6) 0.046(2) Uani 1 1 d . . .
H23A H 0.7955 -0.0564 0.6082 0.056 Uiso 1 1 calc R . .
C24 C 0.8847(14) -0.1073(4) 0.5093(8) 0.059(3) Uani 1 1 d . . .
H24A H 0.9114 -0.1335 0.5558 0.071 Uiso 1 1 calc R . .
C25 C 0.9138(14) -0.1145(4) 0.4087(8) 0.056(3) Uani 1 1 d . . .
H25A H 0.9617 -0.1451 0.3866 0.067 Uiso 1 1 calc R . .
C26 C 0.8698(13) -0.0750(3) 0.3419(7) 0.050(2) Uani 1 1 d . . .
H26A H 0.8875 -0.0797 0.2739 0.060 Uiso 1 1 calc R . .
Cl4 Cl -0.0719(3) 0.27562(10) 0.2291(2) 0.0575(7) Uani 1 1 d . . .
Cl1 Cl 0.8160(4) -0.24017(10) 0.0262(2) 0.0736(9) Uani 1 1 d . . .
Cl3 Cl 0.3175(4) 0.30224(9) 0.2696(2) 0.0602(7) Uani 1 1 d . . .
Cl2 Cl 0.4235(5) -0.25457(10) -0.0232(3) 0.0807(10) Uani 1 1 d . . .

loop_
_atom_site_aniso_label
_atom_site_aniso_U_11
_atom_site_aniso_U_22
_atom_site_aniso_U_33
_atom_site_aniso_U_23
_atom_site_aniso_U_13
_atom_site_aniso_U_12
Cd1 0.0287(3) 0.0290(3) 0.0250(3) 0.0015(2) 0.0005(2) -0.0016(2)
O1 0.034(3) 0.055(4) 0.029(3) 0.005(3) 0.003(2) -0.013(3)
O2 0.037(3) 0.041(4) 0.073(5) -0.002(3) -0.008(3) 0.003(3)
O3 0.032(3) 0.042(3) 0.039(3) 0.009(3) 0.011(3) 0.004(3)
O4 0.036(3) 0.036(3) 0.034(3) 0.001(2) 0.004(2) 0.001(3)
O5 0.036(3) 0.069(4) 0.045(4) -0.002(3) 0.012(3) -0.009(3)
O6 0.036(3) 0.039(3) 0.034(3) -0.009(3) 0.004(2) -0.007(3)
N1 0.027(3) 0.033(4) 0.038(4) -0.008(3) 0.002(3) -0.003(3)
N2 0.026(3) 0.036(4) 0.043(4) -0.005(3) 0.002(3) -0.004(3)
N3 0.046(4) 0.034(4) 0.024(3) -0.001(3) -0.004(3) 0.001(3)
N4 0.039(4) 0.030(4) 0.029(4) 0.001(3) 0.004(3) 0.006(3)
C1 0.040(5) 0.046(5) 0.029(4) 0.006(4) 0.009(4) 0.006(4)
C2 0.069(6) 0.033(5) 0.025(4) 0.004(3) 0.018(4) 0.019(4)
C3 0.077(7) 0.027(4) 0.032(5) -0.002(4) 0.015(5) -0.014(5)
C4 0.054(6) 0.032(4) 0.035(5) 0.001(4) -0.008(4) -0.008(4)
C5 0.038(4) 0.028(4) 0.027(4) 0.001(3) -0.002(3) 0.001(3)
C6 0.039(4) 0.029(4) 0.022(4) 0.004(3) 0.000(3) 0.000(3)
C7 0.034(4) 0.036(4) 0.019(4) 0.006(3) 0.000(3) -0.004(3)
C8 0.026(4) 0.036(4) 0.037(5) 0.003(4) -0.001(3) 0.001(3)
C9 0.044(5) 0.033(4) 0.032(5) -0.002(3) -0.006(4) 0.001(4)
C10 0.048(5) 0.030(4) 0.030(4) 0.000(4) 0.004(4) -0.006(4)
C11 0.043(5) 0.035(4) 0.028(4) 0.002(3) 0.004(4) 0.015(4)
C12 0.032(4) 0.049(5) 0.028(4) -0.001(4) 0.006(3) 0.009(4)
C13 0.030(4) 0.034(4) 0.024(4) 0.000(3) 0.003(3) 0.002(3)
C14 0.033(4) 0.034(4) 0.017(4) 0.001(3) -0.001(3) 0.002(3)
C15 0.043(5) 0.031(4) 0.017(4) -0.004(3) 0.007(3) -0.002(4)
C16 0.028(4) 0.037(4) 0.024(4) 0.001(3) -0.004(3) 0.002(3)
C17 0.079(7) 0.036(5) 0.034(5) -0.001(4) -0.001(5) 0.002(5)
C18 0.082(8) 0.041(5) 0.050(6) -0.018(5) 0.005(6) 0.003(5)
C19 0.075(7) 0.049(6) 0.037(5) -0.008(4) 0.018(5) -0.008(5)
C20 0.070(6) 0.043(5) 0.029(5) 0.001(4) 0.006(4) -0.010(5)
C21 0.033(4) 0.032(4) 0.027(4) -0.004(3) 0.000(3) -0.006(3)
C22 0.034(4) 0.034(4) 0.031(4) -0.001(3) 0.003(3) -0.004(3)
C23 0.066(6) 0.051(5) 0.023(4) 0.005(4) 0.007(4) 0.015(5)
C24 0.077(7) 0.052(6) 0.048(6) 0.018(5) 0.004(5) 0.025(6)
C25 0.080(7) 0.036(5) 0.052(6) 0.003(4) 0.004(5) 0.019(5)
C26 0.081(7) 0.040(5) 0.027(5) 0.002(4) 0.001(4) 0.020(5)
Cl4 0.0599(15) 0.0521(14) 0.0606(16) -0.0013(12) 0.0056(13) 0.0257(12)
Cl1 0.107(2) 0.0523(15) 0.0625(18) -0.0019(13) 0.0122(16) 0.0385(16)
Cl3 0.0808(18) 0.0313(12) 0.0682(18) -0.0061(11) 0.0016(14) -0.0016(12)
Cl2 0.123(3) 0.0329(13) 0.087(2) -0.0161(13) 0.0066(19) -0.0160(15)

loop_
_atom_type_symbol
_atom_type_description
_atom_type_scat_dispersion_real
_atom_type_scat_dispersion_imag
_atom_type_scat_source
C C 0.0033 0.0016 'International Tables Vol C Tables 4.2.6.8 and 6.1.1.4'
H H 0.0000 0.0000 'International Tables Vol C Tables 4.2.6.8 and 6.1.1.4'
N N 0.0061 0.0033 'International Tables Vol C Tables 4.2.6.8 and 6.1.1.4'
O O 0.0106 0.0060 'International Tables Vol C Tables 4.2.6.8 and 6.1.1.4'
Cl Cl 0.1484 0.1585 'International Tables Vol C Tables 4.2.6.8 and 6.1.1.4'
Cd Cd -0.8075 1.2024 'International Tables Vol C Tables 4.2.6.8 and 6.1.1.4'

loop_
_geom_angle_atom_site_label_1
_geom_angle_atom_site_label_2
_geom_angle_atom_site_label_3
_geom_angle
_geom_angle_site_symmetry_1
_geom_angle_site_symmetry_3
O5 Cd1 N1 119.3(2) 1_655 .
O5 Cd1 O3 91.3(2) 1_655 .
N1 Cd1 O3 99.9(2) . .
O5 Cd1 N4 95.8(2) 1_655 .
N1 Cd1 N4 97.4(2) . .
O3 Cd1 N4 155.1(2) . .
O5 Cd1 N3 97.7(2) 1_655 .
N1 Cd1 N3 142.1(2) . .
O3 Cd1 N3 86.2(2) . .
N4 Cd1 N3 69.3(2) . .
O5 Cd1 O4 145.4(2) 1_655 .
N1 Cd1 O4 75.3(2) . .
O3 Cd1 O4 54.35(18) . .
N4 Cd1 O4 114.1(2) . .
N3 Cd1 O4 78.4(2) . .
O5 Cd1 C15 118.0(2) 1_655 .
N1 Cd1 C15 87.9(2) . .
O3 Cd1 C15 26.86(19) . .
N4 Cd1 C15 137.6(2) . .
N3 Cd1 C15 80.9(2) . .
O4 Cd1 C15 27.49(19) . .
O1 Cd2 O1 180.0(3) . 3_755
O1 Cd2 O2 83.0(2) . 1_655
O1 Cd2 O2 97.0(2) 3_755 1_655
O1 Cd2 O2 97.0(2) . 3_655
O1 Cd2 O2 83.0(2) 3_755 3_655
O2 Cd2 O2 180.0(2) 1_655 3_655
O1 Cd2 O6 84.2(2) . 3_655
O1 Cd2 O6 95.8(2) 3_755 3_655
O2 Cd2 O6 87.1(2) 1_655 3_655
O2 Cd2 O6 92.9(2) 3_655 3_655
O1 Cd2 O6 95.8(2) . 1_655
O1 Cd2 O6 84.2(2) 3_755 1_655
O2 Cd2 O6 92.9(2) 1_655 1_655
O2 Cd2 O6 87.1(2) 3_655 1_655
O6 Cd2 O6 180.0(3) 3_655 1_655
C7 O1 Cd2 121.7(5) . .
C8 O2 Cd2 132.1(6) . 1_455
C15 O3 Cd1 95.5(5) . .
C15 O4 Cd1 86.8(5) . .
C16 O5 Cd1 147.8(6) . 1_455
C16 O6 Cd2 129.8(5) . 1_455
C7 N1 N2 119.9(6) . .
C7 N1 Cd1 108.9(5) . .
N2 N1 Cd1 127.5(5) . .
C8 N2 N1 124.4(6) . .
C17 N3 C21 118.0(7) . .
C17 N3 Cd1 123.5(6) . .
C21 N3 Cd1 117.9(5) . .
C22 N4 C26 118.4(7) . .
C22 N4 Cd1 118.4(5) . .
C26 N4 Cd1 123.2(5) . .
C2 C1 C6 118.2(8) . .
C1 C2 C3 120.7(8) . .
C1 C2 Cl1 118.2(8) . .
C3 C2 Cl1 121.1(7) . .
C4 C3 C2 120.5(8) . .
C4 C3 Cl2 120.1(8) . .
C2 C3 Cl2 119.4(7) . .
C3 C4 C5 119.6(8) . .
C6 C5 C4 120.2(8) . .
C6 C5 C8 119.3(7) . .
C4 C5 C8 120.5(7) . .
C5 C6 C1 120.6(7) . .
C5 C6 C7 118.9(7) . .
C1 C6 C7 120.5(7) . .
O1 C7 N1 118.1(7) . .
O1 C7 C6 121.5(7) . .
N1 C7 C6 120.3(7) . .
O2 C8 N2 120.7(7) . .
O2 C8 C5 123.3(7) . .
N2 C8 C5 115.8(7) . .
C10 C9 C14 121.7(8) . .
C9 C10 C11 120.1(7) . .
C9 C10 Cl3 120.7(7) . .
C11 C10 Cl3 119.2(6) . .
C10 C11 C12 118.6(7) . .
C10 C11 Cl4 122.4(6) . .
C12 C11 Cl4 119.1(7) . .
C13 C12 C11 121.1(8) . .
C12 C13 C14 119.3(7) . .
C12 C13 C16 117.2(7) . .
C14 C13 C16 123.5(7) . .
C9 C14 C13 119.2(7) . .
C9 C14 C15 117.9(7) . .
C13 C14 C15 122.6(7) . .
O3 C15 O4 123.4(7) . .
O3 C15 C14 119.4(7) . .
O4 C15 C14 117.2(7) . .
O3 C15 Cd1 57.6(4) . .
O4 C15 Cd1 65.8(4) . .
C14 C15 Cd1 174.1(5) . .
O6 C16 O5 126.4(8) . .
O6 C16 C13 119.3(7) . .
O5 C16 C13 114.2(7) . .
N3 C17 C18 123.5(9) . .
C19 C18 C17 117.9(9) . .
C18 C19 C20 119.8(9) . .
C19 C20 C21 119.3(8) . .
N3 C21 C20 121.6(8) . .
N3 C21 C22 116.2(7) . .
C20 C21 C22 122.3(7) . .
N4 C22 C23 122.5(7) . .
N4 C22 C21 117.0(7) . .
C23 C22 C21 120.5(7) . .
C24 C23 C22 118.4(8) . .
C23 C24 C25 120.1(9) . .
C26 C25 C24 118.2(9) . .
N4 C26 C25 122.4(8) . .

loop_
_geom_bond_atom_site_label_1
_geom_bond_atom_site_label_2
_geom_bond_distance
_geom_bond_site_symmetry_2
Cd1 O5 2.185(6) 1_655
Cd1 N1 2.306(6) .
Cd1 O3 2.340(5) .
Cd1 N4 2.376(6) .
Cd1 N3 2.391(6) .
Cd1 O4 2.519(5) .
Cd1 C15 2.758(8) .
Cd2 O1 2.264(5) .
Cd2 O1 2.264(5) 3_755
Cd2 O2 2.266(6) 1_655
Cd2 O2 2.266(6) 3_655
Cd2 O6 2.304(5) 3_655
Cd2 O6 2.304(5) 1_655
O1 C7 1.281(9) .
O2 C8 1.241(9) .
O2 Cd2 2.266(6) 1_455
O3 C15 1.252(9) .
O4 C15 1.275(9) .
O5 C16 1.259(9) .
O5 Cd1 2.185(6) 1_455
O6 C16 1.243(9) .
O6 Cd2 2.304(5) 1_455
N1 C7 1.293(10) .
N1 N2 1.400(8) .
N2 C8 1.357(10) .
N3 C17 1.327(11) .
N3 C21 1.339(10) .
N4 C22 1.339(10) .
N4 C26 1.342(10) .
C1 C2 1.372(12) .
C1 C6 1.393(11) .
C2 C3 1.411(13) .
C2 Cl1 1.744(8) .
C3 C4 1.342(12) .
C3 Cl2 1.726(8) .
C4 C5 1.393(11) .
C5 C6 1.383(11) .
C5 C8 1.464(11) .
C6 C7 1.470(11) .
C9 C10 1.366(11) .
C9 C14 1.385(11) .
C10 C11 1.399(11) .
C10 Cl3 1.740(8) .
C11 C12 1.400(11) .
C11 Cl4 1.722(8) .
C12 C13 1.390(10) .
C13 C14 1.398(10) .
C13 C16 1.507(11) .
C14 C15 1.503(11) .
C17 C18 1.388(13) .
C18 C19 1.357(14) .
C19 C20 1.371(13) .
C20 C21 1.382(11) .
C21 C22 1.507(11) .
C22 C23 1.378(11) .
C23 C24 1.369(13) .
C24 C25 1.381(13) .
C25 C26 1.378(12) .
